data_1506952
loop_
_publ_author_name
'Bravo, Fernando'
'McDonald, Frank E.'
'Neiwert, Wade A.'
'Hardcastle, Kenneth I.'

_publ_section_title
;
 Alkene substituents for selective activation of endo-regioselective
 polyepoxide oxacyclizations.
;
_journal_issue 24
_journal_name_full 'Organic letters'
_journal_page_first 4487
_journal_page_last 4489
_journal_paper_doi 10.1021/ol048212e
_journal_volume 6
_journal_year 2004
_chemical_formula_moiety 'C11 H17 Br O4'
_chemical_formula_sum 'C11 H17 Br O4'
_chemical_formula_weight 293.16
_chemical_name_systematic
; 
 ? 
;
_space_group_IT_number 154
_symmetry_cell_setting trigonal
_symmetry_space_group_name_Hall 'P 32 2"'
_symmetry_space_group_name_H-M 'P 32 2 1'
_atom_sites_solution_hydrogens geom
_atom_sites_solution_primary direct
_atom_sites_solution_secondary difmap
_audit_creation_method SHELXL-97
_cell_angle_alpha 90.00
_cell_angle_beta 90.00
_cell_angle_gamma 120.00
_cell_formula_units_Z 6
_cell_length_a 7.208
_cell_length_b 7.208
_cell_length_c 42.0575(5)
_cell_measurement_reflns_used 8216
_cell_measurement_temperature 100(2)
_cell_measurement_theta_max 66.78
_cell_measurement_theta_min 3.15
_cell_volume 1892.36(2)
_computing_cell_refinement 'Bruker SMART'
_computing_data_collection 'Bruker SMART'
_computing_data_reduction 'Bruker SAINT'
_computing_molecular_graphics 'Bruker SHELXTL'
_computing_publication_material 'Bruker SHELXTL'
_computing_structure_refinement 'SHELXL-97 (Sheldrick, 1997)'
_computing_structure_solution 'SHELXS-97 (Sheldrick, 1990)'
_diffrn_ambient_temperature 100(2)
_diffrn_measured_fraction_theta_full 0.974
_diffrn_measured_fraction_theta_max 0.974
_diffrn_measurement_device_type 'CCD area detector'
_diffrn_measurement_method 'phi and omega scans'
_diffrn_radiation_monochromator graphite
_diffrn_radiation_source 'fine-focus sealed tube'
_diffrn_radiation_type CuK\a
_diffrn_radiation_wavelength 1.54178
_diffrn_reflns_av_R_equivalents 0.0199
_diffrn_reflns_av_sigmaI/netI 0.0193
_diffrn_reflns_limit_h_max 8
_diffrn_reflns_limit_h_min -7
_diffrn_reflns_limit_k_max 7
_diffrn_reflns_limit_k_min -8
_diffrn_reflns_limit_l_max 42
_diffrn_reflns_limit_l_min -49
_diffrn_reflns_number 8437
_diffrn_reflns_theta_full 66.77
_diffrn_reflns_theta_max 66.77
_diffrn_reflns_theta_min 3.15
_exptl_absorpt_coefficient_mu 4.444
_exptl_absorpt_correction_T_max 1.000
_exptl_absorpt_correction_T_min 0.701792
_exptl_absorpt_correction_type multi-scan
_exptl_absorpt_process_details 'SADABS V2.10, Sheldrick 2003'
_exptl_crystal_colour colorless
_exptl_crystal_density_diffrn 1.544
_exptl_crystal_density_method 'not measured'
_exptl_crystal_description plate
_exptl_crystal_F_000 900
_exptl_crystal_size_max 0.31
_exptl_crystal_size_mid 0.21
_exptl_crystal_size_min 0.10
_refine_diff_density_max 0.580
_refine_diff_density_min -0.580
_refine_diff_density_rms 0.114
_refine_ls_abs_structure_details 'Flack H D (1983), Acta Cryst. A39, 876-881'
_refine_ls_abs_structure_Flack 0.05(3)
_refine_ls_extinction_method none
_refine_ls_goodness_of_fit_ref 1.152
_refine_ls_hydrogen_treatment mixed
_refine_ls_matrix_type full
_refine_ls_number_parameters 191
_refine_ls_number_reflns 2103
_refine_ls_number_restraints 0
_refine_ls_restrained_S_all 1.152
_refine_ls_R_factor_all 0.0270
_refine_ls_R_factor_gt 0.0251
_refine_ls_shift/su_max 0.005
_refine_ls_shift/su_mean 0.001
_refine_ls_structure_factor_coef Fsqd
_refine_ls_weighting_details 'calc w=1/[\s^2^(Fo^2^)+(0.0500P)^2^+3.0000P] where P=(Fo^2^+2Fc^2^)/3'
_refine_ls_weighting_scheme calc
_refine_ls_wR_factor_gt 0.0857
_refine_ls_wR_factor_ref 0.0979
_reflns_number_gt 2044
_reflns_number_total 2103
_reflns_threshold_expression >2sigma(I)
_cod_data_source_file ol048212esi20040903_044059.cif
_cod_data_source_block 19
_cod_depositor_comments
;
The following automatic conversions were performed:

'_symmetry_cell_setting' value 'Trigonal' changed to 'trigonal'
according to /home/saulius/struct/CIF-dictionaries/cif_core.dic
dictionary named 'cif_core.dic' version 2.4.1 from 2010-06-29.

Automatic conversion script
Id: cif_fix_values 1715 2011-07-08 13:25:40Z adriana 
;
_cod_original_cell_volume 1892.25(2)
_cod_original_sg_symbol_H-M P3(2)21
_cod_database_code 1506952

loop_
_symmetry_equiv_pos_as_xyz
'x, y, z'
'-y, x-y, z+2/3'
'-x+y, -x, z+1/3'
'y, x, -z'
'x-y, -y, -z+1/3'
'-x, -x+y, -z+2/3'

loop_
_atom_site_label
_atom_site_type_symbol
_atom_site_fract_x
_atom_site_fract_y
_atom_site_fract_z
_atom_site_U_iso_or_equiv
_atom_site_adp_type
_atom_site_occupancy
_atom_site_symmetry_multiplicity
_atom_site_calc_flag
_atom_site_refinement_flags
Br1 Br 0.00459(6) 0.80414(6) 0.029313(7) 0.03149(12) Uani 1 1 d .
C1 C 0.1392(5) 0.7241(5) 0.06368(7) 0.0200(7) Uani 1 1 d .
C2 C 0.1578(6) 0.5291(6) 0.05303(8) 0.0218(8) Uani 1 1 d .
C3 C 0.2849(5) 0.5275(6) 0.10707(7) 0.0179(7) Uani 1 1 d .
C4 C 0.3210(6) 0.3597(6) 0.12248(8) 0.0226(8) Uani 1 1 d .
C5 C 0.3889(6) 0.5701(6) 0.17097(8) 0.0208(7) Uani 1 1 d .
C6 C 0.4529(6) 0.7487(5) 0.11880(8) 0.0209(7) Uani 1 1 d .
C7 C 0.3941(6) 0.9181(6) 0.10990(9) 0.0239(8) Uani 1 1 d .
C8 C 0.3488(7) 0.9233(6) 0.07405(8) 0.0254(8) Uani 1 1 d .
C9 C -0.0585(6) 0.3258(6) 0.05542(8) 0.0246(8) Uani 1 1 d .
H9A H -0.0443 0.2028 0.0490 0.037 Uiso 1 1 calc R
H9B H -0.1609 0.3370 0.0414 0.037 Uiso 1 1 calc R
H9C H -0.1100 0.3064 0.0774 0.037 Uiso 1 1 calc R
C10 C 0.2565(6) 0.5541(6) 0.02035(8) 0.0265(8) Uani 1 1 d .
H10A H 0.3893 0.6926 0.0190 0.040 Uiso 1 1 calc R
H10B H 0.1557 0.5473 0.0041 0.040 Uiso 1 1 calc R
H10C H 0.2883 0.4385 0.0168 0.040 Uiso 1 1 calc R
C11 C 0.6814(6) 0.8146(7) 0.10988(11) 0.0308(9) Uani 1 1 d .
H1 H 0.029(5) 0.689(5) 0.0797(8) 0.008(8) Uiso 1 1 d .
H3 H 0.144(7) 0.505(6) 0.1125(9) 0.022(10) Uiso 1 1 d .
H4A H 0.450(6) 0.374(6) 0.1160(9) 0.021(10) Uiso 1 1 d .
H4B H 0.192(6) 0.212(6) 0.1193(9) 0.024(10) Uiso 1 1 d .
H7A H 0.510(6) 1.065(7) 0.1165(8) 0.016(9) Uiso 1 1 d .
H7B H 0.255(7) 0.875(6) 0.1218(9) 0.024(10) Uiso 1 1 d .
H8A H 0.477(6) 0.946(6) 0.0598(8) 0.008(8) Uiso 1 1 d .
H8B H 0.333(6) 1.044(6) 0.0712(7) 0.010(8) Uiso 1 1 d .
H11A H 0.723(7) 0.717(7) 0.1183(10) 0.034(12) Uiso 1 1 d .
H11B H 0.692(7) 0.827(7) 0.0872(10) 0.034(12) Uiso 1 1 d .
H11C H 0.773(7) 0.951(8) 0.1186(11) 0.042(13) Uiso 1 1 d .
O1 O 0.3104(4) 0.5124(4) 0.07385(5) 0.0207(5) Uani 1 1 d .
O2 O 0.3330(5) 0.3842(4) 0.15679(6) 0.0319(7) Uani 1 1 d .
O3 O 0.3923(4) 0.5785(4) 0.19969(5) 0.0250(5) Uani 1 1 d .
O4 O 0.4407(4) 0.7427(4) 0.15398(5) 0.0264(6) Uani 1 1 d .

loop_
_atom_site_aniso_label
_atom_site_aniso_U_11
_atom_site_aniso_U_22
_atom_site_aniso_U_33
_atom_site_aniso_U_23
_atom_site_aniso_U_13
_atom_site_aniso_U_12
Br1 0.0466(2) 0.0363(2) 0.0217(2) -0.00038(14) -0.00823(16) 0.02834(17)
C1 0.0265(17) 0.0226(17) 0.0134(14) 0.0001(12) 0.0022(13) 0.0142(14)
C2 0.0230(17) 0.0293(18) 0.0130(16) 0.0022(12) 0.0041(13) 0.0130(15)
C3 0.0208(16) 0.0200(16) 0.0154(15) 0.0008(13) 0.0015(13) 0.0120(13)
C4 0.0302(18) 0.0245(17) 0.0181(16) -0.0006(13) -0.0020(14) 0.0175(15)
C5 0.0171(15) 0.0257(16) 0.0231(17) 0.0006(13) -0.0029(13) 0.0135(14)
C6 0.0241(17) 0.0225(16) 0.0172(15) 0.0005(12) -0.0026(14) 0.0125(14)
C7 0.0300(19) 0.0190(18) 0.0211(18) 0.0001(14) -0.0015(15) 0.0110(16)
C8 0.044(2) 0.0155(16) 0.0220(17) 0.0017(12) -0.0043(16) 0.0188(16)
C9 0.0310(19) 0.0209(17) 0.0209(17) -0.0055(13) -0.0045(14) 0.0124(15)
C10 0.0325(19) 0.029(2) 0.0188(16) 0.0008(14) 0.0093(15) 0.0156(15)
C11 0.0251(19) 0.028(2) 0.039(2) 0.0080(17) -0.0027(16) 0.0131(17)
O1 0.0255(12) 0.0255(12) 0.0160(11) 0.0013(9) 0.0024(9) 0.0163(10)
O2 0.0570(18) 0.0249(13) 0.0184(12) 0.0022(10) -0.0007(11) 0.0240(12)
O3 0.0252(12) 0.0352(13) 0.0199(12) 0.0005(10) -0.0006(10) 0.0190(11)
O4 0.0382(14) 0.0225(12) 0.0182(11) -0.0022(9) -0.0070(11) 0.0149(11)

loop_
_atom_type_symbol
_atom_type_description
_atom_type_scat_dispersion_real
_atom_type_scat_dispersion_imag
_atom_type_scat_source
C C 0.0181 0.0091 'International Tables Vol C Tables 4.2.6.8 and 6.1.1.4'
H H 0.0000 0.0000 'International Tables Vol C Tables 4.2.6.8 and 6.1.1.4'
O O 0.0492 0.0322 'International Tables Vol C Tables 4.2.6.8 and 6.1.1.4'
Br Br -0.6763 1.2805 'International Tables Vol C Tables 4.2.6.8 and 6.1.1.4'

loop_
_geom_angle_atom_site_label_1
_geom_angle_atom_site_label_2
_geom_angle_atom_site_label_3
_geom_angle
C8 C1 C2 116.1(3)
C8 C1 Br1 109.3(2)
C2 C1 Br1 109.4(2)
C8 C1 H1 109.9(19)
C2 C1 H1 113(2)
Br1 C1 H1 97(2)
O1 C2 C10 103.1(3)
O1 C2 C9 109.5(3)
C10 C2 C9 111.7(3)
O1 C2 C1 108.3(3)
C10 C2 C1 113.8(3)
C9 C2 C1 110.2(3)
O1 C3 C4 106.3(3)
O1 C3 C6 109.4(3)
C4 C3 C6 109.6(3)
O1 C3 H3 112(2)
C4 C3 H3 111(2)
C6 C3 H3 108(2)
O2 C4 C3 110.7(3)
O2 C4 H4A 107(2)
C3 C4 H4A 111(2)
O2 C4 H4B 103(2)
C3 C4 H4B 110(2)
H4A C4 H4B 115(3)
O3 C5 O4 120.4(3)
O3 C5 O2 119.1(3)
O4 C5 O2 120.5(3)
O4 C6 C11 107.2(3)
O4 C6 C3 106.8(3)
C11 C6 C3 114.8(3)
O4 C6 C7 103.4(3)
C11 C6 C7 112.4(3)
C3 C6 C7 111.4(3)
C6 C7 C8 113.9(3)
C6 C7 H7A 111(2)
C8 C7 H7A 108(2)
C6 C7 H7B 105(2)
C8 C7 H7B 107(2)
H7A C7 H7B 111(3)
C1 C8 C7 112.0(3)
C1 C8 H8A 111.2(19)
C7 C8 H8A 112.4(19)
C1 C8 H8B 108(2)
C7 C8 H8B 106(2)
H8A C8 H8B 107(3)
C2 C9 H9A 109.5
C2 C9 H9B 109.5
H9A C9 H9B 109.5
C2 C9 H9C 109.5
H9A C9 H9C 109.5
H9B C9 H9C 109.5
C2 C10 H10A 109.5
C2 C10 H10B 109.5
H10A C10 H10B 109.5
C2 C10 H10C 109.5
H10A C10 H10C 109.5
H10B C10 H10C 109.5
C6 C11 H11A 112(3)
C6 C11 H11B 107(3)
H11A C11 H11B 113(4)
C6 C11 H11C 108(3)
H11A C11 H11C 108(4)
H11B C11 H11C 108(4)
C3 O1 C2 117.0(2)
C5 O2 C4 122.5(3)
C5 O4 C6 123.6(3)

loop_
_geom_bond_atom_site_label_1
_geom_bond_atom_site_label_2
_geom_bond_distance
Br1 C1 1.981(3)
C1 C8 1.538(5)
C1 C2 1.544(5)
C1 H1 0.98(3)
C2 O1 1.457(4)
C2 C10 1.516(4)
C2 C9 1.518(5)
C3 O1 1.421(4)
C3 C4 1.505(5)
C3 C6 1.523(5)
C3 H3 0.97(4)
C4 O2 1.451(4)
C4 H4A 0.93(4)
C4 H4B 1.01(4)
C5 O3 1.209(4)
C5 O4 1.317(4)
C5 O2 1.332(4)
C6 O4 1.482(4)
C6 C11 1.515(5)
C6 C7 1.526(5)
C7 C8 1.547(5)
C7 H7A 1.00(4)
C7 H7B 1.02(4)
C8 H8A 1.05(3)
C8 H8B 0.94(4)
C9 H9A 0.9800
C9 H9B 0.9800
C9 H9C 0.9800
C10 H10A 0.9800
C10 H10B 0.9800
C10 H10C 0.9800
C11 H11A 0.96(5)
C11 H11B 0.96(4)
C11 H11C 0.94(5)

loop_
_geom_torsion_atom_site_label_1
_geom_torsion_atom_site_label_2
_geom_torsion_atom_site_label_3
_geom_torsion_atom_site_label_4
_geom_torsion
C8 C1 C2 O1 39.1(4)
Br1 C1 C2 O1 163.4(2)
C8 C1 C2 C10 -74.8(4)
Br1 C1 C2 C10 49.5(3)
C8 C1 C2 C9 158.9(3)
Br1 C1 C2 C9 -76.9(3)
O1 C3 C4 O2 170.8(3)
C6 C3 C4 O2 52.6(4)
O1 C3 C6 O4 -171.2(3)
C4 C3 C6 O4 -55.0(4)
O1 C3 C6 C11 -52.5(4)
C4 C3 C6 C11 63.7(4)
O1 C3 C6 C7 76.6(4)
C4 C3 C6 C7 -167.2(3)
O4 C6 C7 C8 -168.0(3)
C11 C6 C7 C8 76.7(4)
C3 C6 C7 C8 -53.7(4)
C2 C1 C8 C7 -88.6(4)
Br1 C1 C8 C7 147.1(3)
C6 C7 C8 C1 69.8(4)
C4 C3 O1 C2 138.3(3)
C6 C3 O1 C2 -103.5(3)
C10 C2 O1 C3 168.5(3)
C9 C2 O1 C3 -72.5(4)
C1 C2 O1 C3 47.6(4)
O3 C5 O2 C4 178.8(3)
O4 C5 O2 C4 -1.4(5)
C3 C4 O2 C5 -24.3(5)
O3 C5 O4 C6 176.3(3)
O2 C5 O4 C6 -3.5(5)
C11 C6 O4 C5 -91.2(4)
C3 C6 O4 C5 32.2(4)
C7 C6 O4 C5 149.8(3)

loop_
_cod_related_entry_id
_cod_related_entry_code
_cod_related_entry_database
1 21200166 ChemSpider
